data_1560859
loop_
_publ_author_name
'Zhang, Lei'
'Li, Fangfang'
'You, Jianjun'
'Hua, Nengbin'
'Wang, Qianting'
'Si, Junhui'
'Chen, Wenzhe'
'Wang, Wenjing'
'Wu, Xiaoyuan'
'Yang, Wenbin'
'Yuan, Daqiang'
'Lu, Canzhong'
'Liu, Yanrong'
'Al-Enizi, Abdullah M'
'Nafady, Ayman'
'Ma, Shengqian'

_publ_section_title
;
 A window-space-directed assembly strategy for the construction of
 supertetrahedron-based zeolitic mesoporous metal-organic frameworks with
 ultramicroporous apertures for selective gas adsorption.
;
_journal_issue 16
_journal_name_full 'Chemical science'
_journal_page_first 5767
_journal_page_last 5773
_journal_paper_doi 10.1039/d0sc06841a
_journal_volume 12
_journal_year 2021
_chemical_formula_moiety '0.04(C720 H425 Ni72 N96 O336)'
_chemical_formula_sum 'C30 H17 N4 Ni3 O14'
_chemical_formula_weight 747.10
_chemical_name_systematic ST-sod-Ni
_space_group_crystal_system cubic
_space_group_IT_number 229
_space_group_name_Hall '-I 4 2 3'
_space_group_name_H-M_alt 'I m -3 m'
_atom_sites_solution_hydrogens mixed
_atom_sites_solution_primary dual
_audit_creation_date 2020-09-02
_audit_creation_method
;
Olex2 1.2
(compiled 2018.05.29 svn.r3508 for OlexSys, GUI svn.r5506)
;
_audit_update_record
;
2020-09-02 deposited with the CCDC.	2021-03-05 downloaded from the CCDC.
;
_cell_angle_alpha 90
_cell_angle_beta 90
_cell_angle_gamma 90
_cell_formula_units_Z 24
_cell_length_a 32.97540(10)
_cell_length_b 32.97540(10)
_cell_length_c 32.97540(10)
_cell_measurement_reflns_used 43086
_cell_measurement_temperature 104.5(7)
_cell_measurement_theta_max 60.5230
_cell_measurement_theta_min 2.8330
_cell_volume 35856.69(19)
_computing_cell_refinement 'CrysAlisPro 1.171.40.59a (Rigaku OD, 2019)'
_computing_data_collection 'CrysAlisPro 1.171.40.59a (Rigaku OD, 2019)'
_computing_data_reduction 'CrysAlisPro 1.171.40.59a (Rigaku OD, 2019)'
_computing_molecular_graphics 'Olex2 (Dolomanov et al., 2009)'
_computing_publication_material 'Olex2 (Dolomanov et al., 2009)'
_computing_structure_refinement 'ShelXL (Sheldrick, 2015)'
_computing_structure_solution 'ShelXT (Sheldrick, 2015)'
_diffrn_ambient_environment N~2~
_diffrn_ambient_temperature 104.5(7)
_diffrn_detector 'Hybrid Pixel Array Detector'
_diffrn_detector_area_resol_mean 10.0000
_diffrn_detector_type HyPix
_diffrn_measured_fraction_theta_full 0.998
_diffrn_measured_fraction_theta_max 0.995
_diffrn_measurement_details
;
List of Runs (angles in degrees, time in seconds):

  # Type    Start    End  Width  t~exp~   \w     \q     \k     \f   Frames
#--------------------------------------------------------------------------
  1  \w     35.00  60.00   0.50    8.00    --   72.03-112.00 100.00   50
  2  \w     -2.00  24.00   0.50    8.00    --   72.03 -19.00  60.00   52
  3  \w     -1.00  26.00   0.50    8.00    --   72.03 -19.00  90.00   54
  4  \w    -16.00  41.00   0.50    2.00    --   -1.72  38.00 150.00  114
  5  \w    -33.00  -7.00   0.50    8.00    --  -75.46  38.00  30.00   52
  6  \w    -25.00   0.00   0.50    8.00    --  -75.46  19.00-120.00   50
  7  \w    -26.00  -1.00   0.50    8.00    --  -75.46  19.00-150.00   50
  8  \w    -26.00  -1.00   0.50    8.00    --  -75.46  19.00-180.00   50
  9  \w    -43.00  -2.00   0.50    8.00    --  -75.46  38.00-120.00   82
 10  \w    -42.00 -13.00   0.50    8.00    --  -75.46  38.00-150.00   58
 11  \w     -2.00  30.00   0.50    2.00    --   -1.72  38.00-150.00   64
 12  \w     37.00  71.00   0.50    2.00    --   -1.72  38.00-150.00   68
 13  \w     96.00 145.00   0.50    8.00    --   72.03 112.00-166.00   98
 14  \w     -3.00  22.00   0.50    8.00    --   72.03 -19.00 -60.00   50
 15  \w     -2.00  25.00   0.50    8.00    --   72.03 -19.00-120.00   54
 16  \w   -108.00 -54.00   0.50    8.00    --  -75.46 112.00-166.00  108
 17  \w   -117.00 -92.00   0.50    8.00    --  -75.46-112.00 100.00   50
;
_diffrn_measurement_device 'four-circle diffractometer'
_diffrn_measurement_device_type 'ROD, Synergy Custom system, HyPix'
_diffrn_measurement_method '\w scans'
_diffrn_orient_matrix_type 'CrysAlisPro convention (1999,Acta A55,543-557)'
_diffrn_orient_matrix_UB_11 -0.0335764000
_diffrn_orient_matrix_UB_12 -0.0187816000
_diffrn_orient_matrix_UB_13 0.0129314000
_diffrn_orient_matrix_UB_21 0.0214602000
_diffrn_orient_matrix_UB_22 -0.0181773000
_diffrn_orient_matrix_UB_23 0.0293290000
_diffrn_orient_matrix_UB_31 -0.0077767000
_diffrn_orient_matrix_UB_32 0.0310696000
_diffrn_orient_matrix_UB_33 0.0249770000
_diffrn_radiation_monochromator mirror
_diffrn_radiation_probe x-ray
_diffrn_radiation_type GaK\a
_diffrn_radiation_wavelength 1.3405
_diffrn_reflns_av_R_equivalents 0.0524
_diffrn_reflns_av_unetI/netI 0.0135
_diffrn_reflns_Laue_measured_fraction_full 0.998
_diffrn_reflns_Laue_measured_fraction_max 0.995
_diffrn_reflns_limit_h_max 42
_diffrn_reflns_limit_h_min -42
_diffrn_reflns_limit_k_max 42
_diffrn_reflns_limit_k_min -31
_diffrn_reflns_limit_l_max 42
_diffrn_reflns_limit_l_min -38
_diffrn_reflns_number 100150
_diffrn_reflns_point_group_measured_fraction_full 0.998
_diffrn_reflns_point_group_measured_fraction_max 0.995
_diffrn_reflns_theta_full 53.543
_diffrn_reflns_theta_max 60.733
_diffrn_reflns_theta_min 2.854
_diffrn_source 'micro-focus metaljet'
_exptl_absorpt_coefficient_mu 5.431
_exptl_absorpt_correction_T_max 1.00000
_exptl_absorpt_correction_T_min 0.91404
_exptl_absorpt_correction_type multi-scan
_exptl_absorpt_process_details
;
CrysAlisPro 1.171.40.59a (Rigaku Oxford Diffraction, 2019)
Empirical absorption correction using spherical harmonics,
 implemented in SCALE3 ABSPACK scaling algorithm.
;
_exptl_crystal_colour red
_exptl_crystal_colour_primary red
_exptl_crystal_density_diffrn 0.830
_exptl_crystal_description cube
_exptl_crystal_F_000 9010
_exptl_crystal_size_max 0.129
_exptl_crystal_size_mid 0.129
_exptl_crystal_size_min 0.129
_refine_diff_density_max 1.299
_refine_diff_density_min -0.632
_refine_diff_density_rms 0.087
_refine_ls_extinction_method none
_refine_ls_goodness_of_fit_ref 1.038
_refine_ls_hydrogen_treatment constr
_refine_ls_matrix_type full
_refine_ls_number_parameters 135
_refine_ls_number_reflns 3885
_refine_ls_number_restraints 20
_refine_ls_restrained_S_all 1.179
_refine_ls_R_factor_all 0.0656
_refine_ls_R_factor_gt 0.0629
_refine_ls_shift/su_max 0.002
_refine_ls_shift/su_mean 0.000
_refine_ls_structure_factor_coef Fsqd
_refine_ls_weighting_details 'w=1/[\s^2^(Fo^2^)+(0.1008P)^2^+174.2857P] where P=(Fo^2^+2Fc^2^)/3'
_refine_ls_weighting_scheme calc
_refine_ls_wR_factor_gt 0.1774
_refine_ls_wR_factor_ref 0.1802
_reflns_Friedel_coverage 0.000
_reflns_number_gt 3646
_reflns_number_total 3885
_reflns_threshold_expression 'I > 2\s(I)'
_cod_data_source_file d0sc06841a2.cif
_cod_data_source_block ST-sod-Ni
_cod_depositor_comments 'Adding full bibliography for 1560858--1560860.cif.'
_cod_original_cell_volume 35856.7(3)
_cod_original_formula_sum 'C30 H17 Ni3 N4 O14'
_cod_database_code 1560859
_shelx_shelxl_version_number 2018/3
_chemical_oxdiff_formula NiCHNO
_shelx_space_group_comment
;
The symmetry employed for this shelxl refinement is uniquely defined
by the following loop, which should always be used as a source of
symmetry information in preference to the above space-group names.
They are only intended as comments.
;
_shelx_estimated_absorpt_t_max 0.541
_shelx_estimated_absorpt_t_min 0.541
_diffrn_oxdiff_digest_frames
;
0180088aa3ac4c50e994dd0451399cfded0110434f5
;
_reflns_odcompleteness_completeness 99.97
_reflns_odcompleteness_iscentric 1
_reflns_odcompleteness_theta 56.82
_olex2_refinement_description
;
1. Fixed Uiso
 At 1.2 times of:
  All C(H) groups
 At 1.5 times of:
  All O(H,H) groups
2. Restrained distances
 H2B-O2
 0.9 with sigma of 0.02
 H2A-O2
 0.9 with sigma of 0.02
3. Restrained planarity
 C0AA_$8, N0AB_$8, C0AA, N0AB, C0AA_$6, N0AB_$6
 with sigma of 0.1
4. Uiso/Uaniso restraints and constraints
Uanis(O3) \\sim Ueq: with sigma of 0.001 and sigma for terminal atoms of 0.002
Uanis(C0AA) \\sim Ueq, Uanis(N0AB) \\sim Ueq: with sigma of 0.005 and sigma for
terminal atoms of 0.01
5. Others
 Sof(N0AB)=0.5*(1-FVAR(2))
 Sof(C0AA)=Sof(C1AA)=0.5*FVAR(2)
 Sof(C2AA)=Sof(H2AA)=Sof(C3AA)=Sof(H3AA)=FVAR(1)
 Fixed Sof: H2A(0.25) H2B(0.25)
6.a Rotating group:
 O2(H2A,H2B)
6.b Aromatic/amide H refined with riding coordinates:
 C4(H4), C3(H3), C2AA(H2AA), C3AA(H3AA)
;
_smtbx_masks_void_probe_radius 1.2
_smtbx_masks_void_truncation_radius 1.2
_olex2_submission_special_instructions 'No special instructions were received'
_oxdiff_exptl_absorpt_empirical_details
;
Empirical correction (ABSPACK) includes:
- Absorption correction using spherical harmonics
- Frame scaling
;
_oxdiff_exptl_absorpt_empirical_full_max 4.032
_oxdiff_exptl_absorpt_empirical_full_min 0.523

loop_
_space_group_symop_operation_xyz
'x, y, z'
'-x, -y, z'
'-x, y, -z'
'x, -y, -z'
'z, x, y'
'z, -x, -y'
'-z, -x, y'
'-z, x, -y'
'y, z, x'
'-y, z, -x'
'y, -z, -x'
'-y, -z, x'
'y, x, -z'
'-y, -x, -z'
'y, -x, z'
'-y, x, z'
'x, z, -y'
'-x, z, y'
'-x, -z, -y'
'x, -z, y'
'z, y, -x'
'z, -y, x'
'-z, y, x'
'-z, -y, -x'
'x+1/2, y+1/2, z+1/2'
'-x+1/2, -y+1/2, z+1/2'
'-x+1/2, y+1/2, -z+1/2'
'x+1/2, -y+1/2, -z+1/2'
'z+1/2, x+1/2, y+1/2'
'z+1/2, -x+1/2, -y+1/2'
'-z+1/2, -x+1/2, y+1/2'
'-z+1/2, x+1/2, -y+1/2'
'y+1/2, z+1/2, x+1/2'
'-y+1/2, z+1/2, -x+1/2'
'y+1/2, -z+1/2, -x+1/2'
'-y+1/2, -z+1/2, x+1/2'
'y+1/2, x+1/2, -z+1/2'
'-y+1/2, -x+1/2, -z+1/2'
'y+1/2, -x+1/2, z+1/2'
'-y+1/2, x+1/2, z+1/2'
'x+1/2, z+1/2, -y+1/2'
'-x+1/2, z+1/2, y+1/2'
'-x+1/2, -z+1/2, -y+1/2'
'x+1/2, -z+1/2, y+1/2'
'z+1/2, y+1/2, -x+1/2'
'z+1/2, -y+1/2, x+1/2'
'-z+1/2, y+1/2, x+1/2'
'-z+1/2, -y+1/2, -x+1/2'
'-x, -y, -z'
'x, y, -z'
'x, -y, z'
'-x, y, z'
'-z, -x, -y'
'-z, x, y'
'z, x, -y'
'z, -x, y'
'-y, -z, -x'
'y, -z, x'
'-y, z, x'
'y, z, -x'
'-y, -x, z'
'y, x, z'
'-y, x, -z'
'y, -x, -z'
'-x, -z, y'
'x, -z, -y'
'x, z, y'
'-x, z, -y'
'-z, -y, x'
'-z, y, -x'
'z, -y, -x'
'z, y, x'
'-x+1/2, -y+1/2, -z+1/2'
'x+1/2, y+1/2, -z+1/2'
'x+1/2, -y+1/2, z+1/2'
'-x+1/2, y+1/2, z+1/2'
'-z+1/2, -x+1/2, -y+1/2'
'-z+1/2, x+1/2, y+1/2'
'z+1/2, x+1/2, -y+1/2'
'z+1/2, -x+1/2, y+1/2'
'-y+1/2, -z+1/2, -x+1/2'
'y+1/2, -z+1/2, x+1/2'
'-y+1/2, z+1/2, x+1/2'
'y+1/2, z+1/2, -x+1/2'
'-y+1/2, -x+1/2, z+1/2'
'y+1/2, x+1/2, z+1/2'
'-y+1/2, x+1/2, -z+1/2'
'y+1/2, -x+1/2, -z+1/2'
'-x+1/2, -z+1/2, y+1/2'
'x+1/2, -z+1/2, -y+1/2'
'x+1/2, z+1/2, y+1/2'
'-x+1/2, z+1/2, -y+1/2'
'-z+1/2, -y+1/2, x+1/2'
'-z+1/2, y+1/2, -x+1/2'
'z+1/2, -y+1/2, -x+1/2'
'z+1/2, y+1/2, x+1/2'

loop_
_atom_site_label
_atom_site_type_symbol
_atom_site_fract_x
_atom_site_fract_y
_atom_site_fract_z
_atom_site_U_iso_or_equiv
_atom_site_adp_type
_atom_site_occupancy
_atom_site_site_symmetry_order
_atom_site_calc_flag
_atom_site_refinement_flags_posn
_atom_site_refinement_flags_adp
_atom_site_refinement_flags_occupancy
_atom_site_disorder_assembly
_atom_site_disorder_group
Ni2 Ni 0.44657(2) 0.83523(2) 0.83523(2) 0.01894(18) Uani 1 2 d S T P . .
Ni1 Ni 0.500000 0.89801(2) 0.89801(2) 0.0219(2) Uani 1 4 d S T P . .
O1 O 0.500000 0.85552(7) 0.85552(7) 0.0125(6) Uani 1 4 d S T P . .
O4 O 0.57837(7) 0.89208(6) 0.82853(7) 0.0342(5) Uani 1 1 d . . . . .
O5 O 0.65879(7) 0.96609(6) 0.72347(6) 0.0314(5) Uani 1 1 d . . . . .
N1 N 0.39258(10) 0.81198(8) 0.81198(8) 0.0261(7) Uani 1 2 d S T P . .
O2 O 0.500000 0.94352(11) 0.94352(11) 0.0616(18) Uani 1 4 d DS T P . .
H2A H 0.494176 0.940858 0.974896 0.092 Uiso 0.25 1 d DGR . . . .
H2B H 0.512085 0.974422 0.942703 0.092 Uiso 0.25 1 d DGR . . . .
O3 O 0.54306(11) 0.93055(11) 0.87065(11) 0.0686(9) Uani 1 1 d . U . . .
C6 C 0.65018(12) 1.000000 0.73792(12) 0.0239(8) Uani 1 2 d S T P . .
C5 C 0.62590(14) 1.000000 0.77691(13) 0.0286(9) Uani 1 2 d S T P . .
C4 C 0.61282(10) 0.96315(9) 0.79370(9) 0.0293(6) Uani 1 1 d . . . . .
H4 H 0.621564 0.938191 0.782275 0.035 Uiso 1 1 calc R . . . .
C1 C 0.56805(10) 0.92484(9) 0.84333(9) 0.0300(6) Uani 1 1 d . . . . .
C2 C 0.58705(12) 0.96321(9) 0.82709(10) 0.0365(7) Uani 1 1 d . . . . .
C3 C 0.57413(18) 1.000000 0.84369(15) 0.0405(12) Uani 1 2 d S T P . .
H3 H 0.556429 1.000000 0.866425 0.049 Uiso 1 2 calc RS T P . .
C0AA C 0.2790(4) 0.7715(3) 0.7715(3) 0.037(3) Uani 0.596(8) 2 d S TU P A 1
C1AA C 0.3237(3) 0.7797(2) 0.7797(2) 0.045(2) Uani 0.596(8) 2 d S T P A 1
C2AA C 0.3775(2) 0.8288(2) 0.7798(2) 0.055(2) Uani 0.596(8) 1 d . . . A 1
H2AA H 0.390415 0.851755 0.768244 0.067 Uiso 0.596(8) 1 calc R . . A 1
C3AA C 0.3421(2) 0.8130(3) 0.7621(2) 0.065(3) Uani 0.596(8) 1 d . . . A 1
H3AA H 0.330991 0.824945 0.738326 0.078 Uiso 0.596(8) 1 calc R . . A 1
N0AB N 0.2618(3) 0.7382(3) 0.7868(4) 0.027(3) Uani 0.404(8) 2 d S TU P A 2

loop_
_atom_site_aniso_label
_atom_site_aniso_U_11
_atom_site_aniso_U_22
_atom_site_aniso_U_33
_atom_site_aniso_U_23
_atom_site_aniso_U_13
_atom_site_aniso_U_12
Ni2 0.0191(3) 0.0189(2) 0.0189(2) 0.00546(18) -0.00094(14) -0.00094(14)
Ni1 0.0178(4) 0.0239(3) 0.0239(3) 0.0005(3) 0.000 0.000
O1 0.0088(14) 0.0143(9) 0.0143(9) -0.0030(12) 0.000 0.000
O4 0.0376(12) 0.0206(10) 0.0443(13) 0.0052(9) 0.0142(10) -0.0039(9)
O5 0.0467(13) 0.0269(11) 0.0208(10) 0.0014(8) 0.0091(9) 0.0066(9)
N1 0.0224(16) 0.0279(10) 0.0279(10) 0.0019(14) -0.0044(9) -0.0044(9)
O2 0.040(3) 0.072(3) 0.072(3) -0.045(3) 0.000 0.000
O3 0.0721(11) 0.0643(11) 0.0693(11) -0.0051(9) 0.0292(9) -0.0087(9)
C6 0.0289(19) 0.0237(18) 0.0192(17) 0.000 0.0007(15) 0.000
C5 0.039(2) 0.0239(19) 0.0225(19) 0.000 0.0065(17) 0.000
C4 0.0407(16) 0.0205(13) 0.0267(14) 0.0001(11) 0.0057(12) -0.0006(12)
C1 0.0392(17) 0.0248(14) 0.0260(13) 0.0011(11) 0.0086(12) -0.0025(12)
C2 0.056(2) 0.0232(14) 0.0299(15) 0.0010(12) 0.0091(15) -0.0053(14)
C3 0.061(3) 0.029(2) 0.032(2) 0.000 0.021(2) 0.000
C0AA 0.037(4) 0.037(3) 0.037(3) 0.007(3) -0.006(3) -0.006(3)
C1AA 0.045(5) 0.045(3) 0.045(3) 0.017(4) -0.014(3) -0.014(3)
C2AA 0.046(4) 0.062(4) 0.058(4) 0.027(3) -0.023(3) -0.027(3)
C3AA 0.065(5) 0.075(5) 0.056(4) 0.031(4) -0.031(4) -0.038(4)
N0AB 0.028(4) 0.028(4) 0.026(5) 0.011(3) -0.011(3) -0.013(4)

loop_
_atom_type_symbol
_atom_type_description
_atom_type_scat_dispersion_real
_atom_type_scat_dispersion_imag
_atom_type_scat_source
C C 0.0147 0.0070 'International Tables Vol C Tables 4.2.6.8 and 6.1.1.4'
H H 0.0000 0.0000 'International Tables Vol C Tables 4.2.6.8 and 6.1.1.4'
N N 0.0253 0.0135 'International Tables Vol C Tables 4.2.6.8 and 6.1.1.4'
Ni Ni -1.3329 3.2871 'International Tables Vol C Tables 4.2.6.8 and 6.1.1.4'
O O 0.0412 0.0250 'International Tables Vol C Tables 4.2.6.8 and 6.1.1.4'

loop_
_geom_angle_atom_site_label_1
_geom_angle_atom_site_label_2
_geom_angle_atom_site_label_3
_geom_angle
_geom_angle_site_symmetry_1
_geom_angle_site_symmetry_3
_geom_angle_publ_flag
O1 Ni2 O4 94.77(9) . 52_655 ?
O1 Ni2 O4 94.77(9) . 18_655 ?
O1 Ni2 O5 90.40(8) . 88_466 ?
O1 Ni2 O5 90.40(8) . 35_466 ?
O1 Ni2 N1 176.90(13) . . ?
O4 Ni2 O4 92.06(14) 52_655 18_655 ?
O4 Ni2 N1 87.38(10) 52_655 . ?
O4 Ni2 N1 87.38(10) 18_655 . ?
O5 Ni2 O4 174.70(9) 35_466 52_655 ?
O5 Ni2 O4 174.70(9) 88_466 18_655 ?
O5 Ni2 O4 86.35(10) 88_466 52_655 ?
O5 Ni2 O4 86.35(10) 35_466 18_655 ?
O5 Ni2 O5 94.78(13) 88_466 35_466 ?
O5 Ni2 N1 87.50(9) 35_466 . ?
O5 Ni2 N1 87.50(9) 88_466 . ?
O1 Ni1 O2 180.00(4) . . ?
O1 Ni1 O3 93.47(10) . . ?
O1 Ni1 O3 93.47(10) . 52_655 ?
O1 Ni1 O3 93.47(10) . 18_655 ?
O1 Ni1 O3 93.47(10) . 67 ?
O3 Ni1 O2 86.53(10) . . ?
O3 Ni1 O2 86.53(10) 52_655 . ?
O3 Ni1 O2 86.53(10) 67 . ?
O3 Ni1 O2 86.53(10) 18_655 . ?
O3 Ni1 O3 88.8(2) 18_655 52_655 ?
O3 Ni1 O3 90.7(2) 67 18_655 ?
O3 Ni1 O3 173.1(2) . 18_655 ?
O3 Ni1 O3 173.1(2) 67 52_655 ?
O3 Ni1 O3 88.8(2) . 67 ?
O3 Ni1 O3 90.7(2) . 52_655 ?
Ni2 O1 Ni2 123.51(16) . 52_655 ?
Ni1 O1 Ni2 118.24(8) . . ?
Ni1 O1 Ni2 118.24(8) . 52_655 ?
C1 O4 Ni2 130.2(2) . 52_655 ?
C6 O5 Ni2 131.6(2) . 32_656 ?
C2AA N1 Ni2 118.1(3) 67 . ?
C2AA N1 Ni2 118.1(3) . . ?
C2AA N1 C2AA 123.5(6) . 67 ?
C1 O3 Ni1 136.3(3) . . ?
O5 C6 O5 127.2(4) . 51_575 ?
O5 C6 C5 116.38(19) 51_575 . ?
O5 C6 C5 116.38(19) . . ?
C4 C5 C6 119.82(19) 51_575 . ?
C4 C5 C6 119.82(19) . . ?
C4 C5 C4 120.0(4) . 51_575 ?
C2 C4 C5 119.9(3) . . ?
O4 C1 O3 127.3(3) . . ?
O4 C1 C2 118.6(3) . . ?
O3 C1 C2 114.1(3) . . ?
C4 C2 C1 122.2(3) . . ?
C4 C2 C3 119.8(3) . . ?
C3 C2 C1 117.5(3) . . ?
C2 C3 C2 120.5(4) . 51_575 ?
C0AA C0AA C1AA 107.8(8) 82_465 . ?
C3AA C1AA C0AA 119.3(5) 67 . ?
C3AA C1AA C0AA 119.3(5) . . ?
C3AA C1AA C3AA 118.5(8) 67 . ?
N1 C2AA C3AA 120.1(6) . . ?
C1AA C3AA C2AA 118.8(6) . . ?

loop_
_geom_bond_atom_site_label_1
_geom_bond_atom_site_label_2
_geom_bond_distance
_geom_bond_site_symmetry_2
_geom_bond_publ_flag
Ni2 O1 2.0001(16) . ?
Ni2 O4 2.059(2) 52_655 ?
Ni2 O4 2.059(2) 18_655 ?
Ni2 O5 2.049(2) 88_466 ?
Ni2 O5 2.049(2) 35_466 ?
Ni2 N1 2.084(3) . ?
Ni1 O1 1.981(3) . ?
Ni1 O2 2.122(5) . ?
Ni1 O3 1.996(3) 67 ?
Ni1 O3 1.996(3) 18_655 ?
Ni1 O3 1.996(3) 52_655 ?
Ni1 O3 1.995(3) . ?
O4 C1 1.233(4) . ?
O5 C6 1.248(3) . ?
N1 C2AA 1.294(7) . ?
N1 C2AA 1.294(7) 67 ?
O3 C1 1.235(4) . ?
C6 C5 1.515(6) . ?
C5 C4 1.403(3) . ?
C5 C4 1.403(3) 51_575 ?
C4 C2 1.391(4) . ?
C1 C2 1.510(4) . ?
C2 C3 1.397(4) . ?
C0AA C0AA 1.463(15) 82_465 ?
C0AA C1AA 1.524(16) . ?
C1AA C3AA 1.381(8) 67 ?
C1AA C3AA 1.381(8) . ?
C2AA C3AA 1.407(9) . ?

loop_
_geom_torsion_atom_site_label_1
_geom_torsion_atom_site_label_2
_geom_torsion_atom_site_label_3
_geom_torsion_atom_site_label_4
_geom_torsion
_geom_torsion_site_symmetry_1
_geom_torsion_site_symmetry_2
_geom_torsion_site_symmetry_3
_geom_torsion_site_symmetry_4
_geom_torsion_publ_flag
Ni2 O4 C1 O3 11.0(6) 52_655 . . . ?
Ni2 O4 C1 C2 -168.6(2) 52_655 . . . ?
Ni2 O5 C6 O5 -32.4(7) 32_656 . . 51_575 ?
Ni2 O5 C6 C5 146.3(3) 32_656 . . . ?
Ni2 N1 C2AA C3AA 177.2(7) . . . . ?
Ni1 O3 C1 O4 -14.0(7) . . . . ?
Ni1 O3 C1 C2 165.6(3) . . . . ?
O4 C1 C2 C4 6.0(5) . . . . ?
O4 C1 C2 C3 178.5(4) . . . . ?
O5 C6 C5 C4 -2.9(6) . . . . ?
O5 C6 C5 C4 2.9(6) 51_575 . . 51_575 ?
O5 C6 C5 C4 -176.0(4) . . . 51_575 ?
O5 C6 C5 C4 176.0(4) 51_575 . . . ?
N1 C2AA C3AA C1AA 0.6(14) . . . . ?
O3 C1 C2 C4 -173.6(4) . . . . ?
O3 C1 C2 C3 -1.2(6) . . . . ?
C6 C5 C4 C2 -173.4(4) . . . . ?
C5 C4 C2 C1 172.6(4) . . . . ?
C5 C4 C2 C3 0.3(6) . . . . ?
C4 C5 C4 C2 -0.3(7) 51_575 . . . ?
C4 C2 C3 C2 -0.3(8) . . . 51_575 ?
C1 C2 C3 C2 -172.9(3) . . . 51_575 ?
C0AA C0AA C1AA C3AA -41.8(15) 82_465 . . 67 ?
C0AA C0AA C1AA C3AA 157.3(11) 82_465 . . . ?
C0AA C1AA C3AA C2AA 157.8(10) . . . . ?
C2AA N1 C2AA C3AA 2.3(15) 67 . . . ?
C3AA C1AA C3AA C2AA -3.3(18) 67 . . . ?
